data_7251605
loop_
_publ_author_name
'Jiao, Kehan'
'Guo, Yunliang'
'Xia, Jiuli'
'Chen, Kaixuan'
'Zhu, Lihan'
'Dong, Ying'
'Qu, Jiao'
'Zheng, Guangfan'
'Sun, Jiaqiong'
'Xiong, Tao'
'Zhang, Qian'

_publ_section_title
;
 Photoredox-catalyzed cascade difluoromethylation/SO2
 reintegration/polyfluoroarylation of conjugated dienes with a
 bifunctional CF2HSO2Na reagent
;
_journal_issue 7
_journal_name_full 'Green Chemistry'
_journal_page_first 3215
_journal_page_last 3225
_journal_paper_doi 10.1039/D5GC05765E
_journal_volume 28
_journal_year 2026
_chemical_formula_moiety 'C13 H10 F6 O4 S'
_chemical_formula_sum 'C13 H10 F6 O4 S'
_chemical_formula_weight 376.27
_space_group_crystal_system monoclinic
_space_group_IT_number 14
_space_group_name_Hall '-P 2ybc'
_space_group_name_H-M_alt 'P 1 21/c 1'
_atom_sites_solution_hydrogens geom
_atom_sites_solution_primary iterative
_audit_creation_date 2024-04-25
_audit_creation_method
;
Olex2 1.2
(compiled 2018.05.29 svn.r3508 for OlexSys, GUI svn.r5506)
;
_audit_update_record
;
2024-04-25 deposited with the CCDC.	2026-01-08 downloaded from the CCDC.
;
_cell_angle_alpha 90
_cell_angle_beta 101.995(2)
_cell_angle_gamma 90
_cell_formula_units_Z 4
_cell_length_a 7.6984(5)
_cell_length_b 24.816(2)
_cell_length_c 7.9995(7)
_cell_measurement_reflns_used 8502
_cell_measurement_temperature 172
_cell_measurement_theta_max 25.625
_cell_measurement_theta_min 3.078
_cell_volume 1494.9(2)
_computing_cell_refinement 'SAINT V8.40B (?, 2016)'
_computing_data_reduction 'SAINT V8.40B (?, 2016)'
_computing_molecular_graphics 'Olex2 (Dolomanov et al., 2009)'
_computing_publication_material 'Olex2 (Dolomanov et al., 2009)'
_computing_structure_refinement 'ShelXL (Sheldrick, 2015)'
_computing_structure_solution 'olex2.solve (Bourhis et al., 2015)'
_diffrn_ambient_temperature 172.0
_diffrn_detector 'CCD area detector'
_diffrn_detector_area_resol_mean 5.6
_diffrn_detector_type 'Bruker SMART CCD 6000 area detector'
_diffrn_measured_fraction_theta_full 0.994
_diffrn_measured_fraction_theta_max 0.995
_diffrn_measurement_device 'three-circle diffractometer'
_diffrn_measurement_device_type 'Bruker SMART CCD 6000'
_diffrn_measurement_method '\w scans'
_diffrn_radiation_monochromator graphite
_diffrn_radiation_probe x-ray
_diffrn_radiation_type MoK\a
_diffrn_radiation_wavelength 0.71073
_diffrn_reflns_av_R_equivalents 0.0623
_diffrn_reflns_av_unetI/netI 0.0243
_diffrn_reflns_Laue_measured_fraction_full 0.994
_diffrn_reflns_Laue_measured_fraction_max 0.995
_diffrn_reflns_limit_h_max 9
_diffrn_reflns_limit_h_min -9
_diffrn_reflns_limit_k_max 30
_diffrn_reflns_limit_k_min -30
_diffrn_reflns_limit_l_max 9
_diffrn_reflns_limit_l_min -9
_diffrn_reflns_number 37779
_diffrn_reflns_point_group_measured_fraction_full 0.994
_diffrn_reflns_point_group_measured_fraction_max 0.995
_diffrn_reflns_theta_full 25.242
_diffrn_reflns_theta_max 26.039
_diffrn_reflns_theta_min 3.078
_diffrn_source 'sealed X-ray tube'
_diffrn_source_target Mo
_exptl_absorpt_coefficient_mu 0.301
_exptl_absorpt_correction_T_max 0.7453
_exptl_absorpt_correction_T_min 0.7052
_exptl_absorpt_correction_type multi-scan
_exptl_absorpt_process_details
;
SADABS-2016/2 (Bruker,2016/2) was used for absorption correction.
wR2(int) was 0.1288 before and 0.0728 after correction.
The Ratio of minimum to maximum transmission is 0.9462.
The \l/2 correction factor is Not present.
;
_exptl_crystal_colour 'clear light colourless'
_exptl_crystal_colour_lustre clear
_exptl_crystal_colour_modifier light
_exptl_crystal_colour_primary colourless
_exptl_crystal_density_diffrn 1.672
_exptl_crystal_description block
_exptl_crystal_F_000 760
_exptl_crystal_size_max 0.2
_exptl_crystal_size_mid 0.17
_exptl_crystal_size_min 0.15
_refine_diff_density_max 0.209
_refine_diff_density_min -0.261
_refine_diff_density_rms 0.039
_refine_ls_extinction_method none
_refine_ls_goodness_of_fit_ref 1.042
_refine_ls_hydrogen_treatment constr
_refine_ls_matrix_type full
_refine_ls_number_parameters 218
_refine_ls_number_reflns 2934
_refine_ls_number_restraints 0
_refine_ls_restrained_S_all 1.042
_refine_ls_R_factor_all 0.0438
_refine_ls_R_factor_gt 0.0362
_refine_ls_shift/su_max 0.000
_refine_ls_shift/su_mean 0.000
_refine_ls_structure_factor_coef Fsqd
_refine_ls_weighting_details 'w=1/[\s^2^(Fo^2^)+(0.0443P)^2^+0.5474P] where P=(Fo^2^+2Fc^2^)/3'
_refine_ls_weighting_scheme calc
_refine_ls_wR_factor_gt 0.0900
_refine_ls_wR_factor_ref 0.0958
_reflns_Friedel_coverage 0.000
_reflns_number_gt 2521
_reflns_number_total 2934
_reflns_threshold_expression 'I > 2\s(I)'
_cod_data_source_file d5gc05765e2.cif
_cod_data_source_block mo_zhenggf240424_1_0m
_cod_database_code 7251605
_shelx_shelxl_version_number 2014/7
_shelx_space_group_comment
;
The symmetry employed for this shelxl refinement is uniquely defined
by the following loop, which should always be used as a source of
symmetry information in preference to the above space-group names.
They are only intended as comments.
;
_shelx_estimated_absorpt_t_max 0.956
_shelx_estimated_absorpt_t_min 0.942
_olex2_refinement_description
;
1. Fixed Uiso
 At 1.2 times of:
  All C(H) groups, All C(H,H) groups
 At 1.5 times of:
  All C(H,H,H) groups
2.a Ternary CH refined with riding coordinates:
 C2(H2)
2.b Secondary CH2 refined with riding coordinates:
 C4(H4A,H4B), C2AA(H2AA,H2AB)
2.c Aromatic/amide H refined with riding coordinates:
 C3(H3), C6(H6)
2.d Idealised Me refined as rotating group:
 C1AA(H1AA,H1AB,H1AC)
;
_olex2_submission_special_instructions 'No special instructions were received'

loop_
_space_group_symop_operation_xyz
'x, y, z'
'-x, y+1/2, -z+1/2'
'-x, -y, -z'
'x, -y-1/2, z-1/2'

loop_
_atom_site_label
_atom_site_type_symbol
_atom_site_fract_x
_atom_site_fract_y
_atom_site_fract_z
_atom_site_U_iso_or_equiv
_atom_site_adp_type
_atom_site_occupancy
_atom_site_site_symmetry_order
_atom_site_calc_flag
_atom_site_refinement_flags_posn
_atom_site_refinement_flags_adp
_atom_site_refinement_flags_occupancy
_atom_site_disorder_assembly
_atom_site_disorder_group
F2 F 0.81342(17) 0.59604(5) 1.36940(13) 0.0605(3) Uani 1 1 d . . . . .
F3 F 0.76442(16) 0.67976(4) 1.16643(15) 0.0560(3) Uani 1 1 d . . . . .
F5 F 0.69591(19) 0.56350(5) 0.68805(14) 0.0639(3) Uani 1 1 d . . . . .
C13 C 0.7227(2) 0.62497(6) 0.9179(2) 0.0372(4) Uani 1 1 d . . . . .
C14 C 0.7824(2) 0.58730(7) 1.2010(2) 0.0400(4) Uani 1 1 d . . . . .
C16 C 0.7507(3) 0.52923(7) 0.9643(2) 0.0485(4) Uani 1 1 d . . . . .
C20 C 0.7792(2) 0.53535(7) 1.1394(2) 0.0416(4) Uani 1 1 d . . . . .
C21 C 0.7574(2) 0.63119(7) 1.0939(2) 0.0382(4) Uani 1 1 d . . . . .
C22 C 0.7225(2) 0.57263(7) 0.8562(2) 0.0437(4) Uani 1 1 d . . . . .
F0AA F 0.7473(2) 0.47982(5) 0.89687(16) 0.0808(5) Uani 1 1 d . . . . .
S1 S 0.67618(6) 0.68027(2) 0.77129(6) 0.04205(15) Uani 1 1 d . . . . .
O2 O 0.64661(18) 0.72703(5) 0.86605(18) 0.0521(3) Uani 1 1 d . . . . .
O0AA O 0.7015(2) 0.48739(6) 1.36140(18) 0.0591(4) Uani 1 1 d . . . . .
C4 C 0.8787(3) 0.68806(8) 0.7004(2) 0.0465(4) Uani 1 1 d . . . . .
H4A H 0.9181 0.6526 0.6653 0.056 Uiso 1 1 calc R . . . .
H4B H 0.8599 0.7123 0.5999 0.056 Uiso 1 1 calc R . . . .
O6 O 0.9161(3) 0.45309(7) 1.2459(2) 0.0858(6) Uani 1 1 d . . . . .
C0AA C 0.8093(3) 0.48687(7) 1.2549(2) 0.0478(4) Uani 1 1 d . . . . .
C1AA C 0.7227(3) 0.44404(10) 1.4868(3) 0.0678(6) Uani 1 1 d . . . . .
H1AA H 0.7105 0.4092 1.4277 0.102 Uiso 1 1 calc GR . . . .
H1AB H 0.6313 0.4473 1.5552 0.102 Uiso 1 1 calc GR . . . .
H1AC H 0.8405 0.4465 1.5618 0.102 Uiso 1 1 calc GR . . . .
O3 O 0.53894(19) 0.66319(6) 0.63276(19) 0.0660(4) Uani 1 1 d . . . . .
F1AA F 1.17588(17) 0.66363(6) 1.28117(17) 0.0738(4) Uani 1 1 d . . . . .
C3 C 1.1536(2) 0.68402(7) 0.9267(2) 0.0458(4) Uani 1 1 d . . . . .
H3 H 1.1659 0.6472 0.8982 0.055 Uiso 1 1 calc R . . . .
C6 C 1.0181(2) 0.71100(7) 0.8394(2) 0.0435(4) Uani 1 1 d . . . . .
H6 H 1.0083 0.7480 0.8670 0.052 Uiso 1 1 calc R . . . .
C2 C 1.3278(3) 0.67422(8) 1.2263(3) 0.0529(5) Uani 1 1 d . . . . .
H2 H 1.4154 0.6928 1.3181 0.064 Uiso 1 1 calc R . . . .
C2AA C 1.2903(2) 0.70781(8) 1.0690(3) 0.0489(4) Uani 1 1 d . . . . .
H2AA H 1.4021 0.7130 1.0282 0.059 Uiso 1 1 calc R . . . .
H2AB H 1.2489 0.7437 1.0979 0.059 Uiso 1 1 calc R . . . .
F1 F 1.39064(18) 0.62497(5) 1.19247(19) 0.0751(4) Uani 1 1 d . . . . .

loop_
_atom_site_aniso_label
_atom_site_aniso_U_11
_atom_site_aniso_U_22
_atom_site_aniso_U_33
_atom_site_aniso_U_23
_atom_site_aniso_U_13
_atom_site_aniso_U_12
F2 0.0958(9) 0.0523(7) 0.0319(6) -0.0014(5) 0.0101(5) 0.0044(6)
F3 0.0829(8) 0.0323(5) 0.0497(7) -0.0076(5) 0.0065(6) 0.0025(5)
F5 0.1033(10) 0.0535(7) 0.0325(6) -0.0029(5) 0.0086(6) 0.0037(6)
C13 0.0398(8) 0.0329(8) 0.0384(9) 0.0039(7) 0.0070(7) -0.0004(6)
C14 0.0472(9) 0.0414(9) 0.0312(9) -0.0008(7) 0.0080(7) 0.0029(7)
C16 0.0722(12) 0.0305(9) 0.0425(10) -0.0042(7) 0.0112(9) 0.0003(8)
C20 0.0506(10) 0.0351(9) 0.0396(9) 0.0042(7) 0.0105(7) 0.0026(7)
C21 0.0428(9) 0.0314(8) 0.0402(9) -0.0031(7) 0.0081(7) 0.0008(7)
C22 0.0587(11) 0.0400(9) 0.0315(9) -0.0013(7) 0.0074(8) 0.0006(8)
F0AA 0.1533(14) 0.0327(6) 0.0535(7) -0.0071(5) 0.0147(8) 0.0032(7)
S1 0.0427(2) 0.0372(2) 0.0432(3) 0.00959(18) 0.00181(18) 0.00002(17)
O2 0.0573(8) 0.0375(7) 0.0643(9) 0.0097(6) 0.0188(6) 0.0104(6)
O0AA 0.0750(9) 0.0516(8) 0.0542(8) 0.0199(7) 0.0217(7) 0.0052(7)
C4 0.0567(11) 0.0479(11) 0.0363(10) 0.0080(8) 0.0130(8) 0.0001(8)
O6 0.1066(14) 0.0635(10) 0.0975(14) 0.0335(9) 0.0448(11) 0.0381(10)
C0AA 0.0592(11) 0.0377(10) 0.0451(10) 0.0064(8) 0.0076(8) 0.0010(8)
C1AA 0.0895(16) 0.0591(13) 0.0520(13) 0.0238(10) 0.0079(11) -0.0120(11)
O3 0.0620(9) 0.0599(9) 0.0620(9) 0.0168(7) -0.0192(7) -0.0097(7)
F1AA 0.0689(8) 0.0853(9) 0.0722(9) 0.0181(7) 0.0265(7) 0.0006(7)
C3 0.0520(10) 0.0396(10) 0.0478(11) -0.0003(8) 0.0155(8) 0.0014(8)
C6 0.0473(10) 0.0391(9) 0.0472(10) 0.0048(8) 0.0168(8) -0.0039(7)
C2 0.0487(10) 0.0485(11) 0.0601(13) 0.0010(9) 0.0077(9) -0.0015(8)
C2AA 0.0428(9) 0.0463(11) 0.0577(12) 0.0013(9) 0.0107(8) -0.0040(8)
F1 0.0739(8) 0.0547(8) 0.0933(10) 0.0072(7) 0.0098(7) 0.0164(6)

loop_
_atom_type_symbol
_atom_type_description
_atom_type_scat_dispersion_real
_atom_type_scat_dispersion_imag
_atom_type_scat_source
C C 0.0033 0.0016 'International Tables Vol C Tables 4.2.6.8 and 6.1.1.4'
H H 0.0000 0.0000 'International Tables Vol C Tables 4.2.6.8 and 6.1.1.4'
F F 0.0171 0.0103 'International Tables Vol C Tables 4.2.6.8 and 6.1.1.4'
O O 0.0106 0.0060 'International Tables Vol C Tables 4.2.6.8 and 6.1.1.4'
S S 0.1246 0.1234 'International Tables Vol C Tables 4.2.6.8 and 6.1.1.4'

loop_
_geom_angle_atom_site_label_1
_geom_angle_atom_site_label_2
_geom_angle_atom_site_label_3
_geom_angle
_geom_angle_site_symmetry_1
_geom_angle_site_symmetry_3
_geom_angle_publ_flag
C21 C13 C22 116.79(15) . . ?
C21 C13 S1 123.32(13) . . ?
C22 C13 S1 119.88(13) . . ?
F2 C14 C20 119.88(15) . . ?
F2 C14 C21 118.18(15) . . ?
C21 C14 C20 121.93(16) . . ?
C22 C16 C20 121.68(16) . . ?
F0AA C16 C20 119.70(16) . . ?
F0AA C16 C22 118.61(16) . . ?
C14 C20 C16 116.90(16) . . ?
C14 C20 C0AA 122.62(16) . . ?
C16 C20 C0AA 120.46(16) . . ?
F3 C21 C13 121.62(15) . . ?
F3 C21 C14 117.22(15) . . ?
C14 C21 C13 121.14(15) . . ?
F5 C22 C13 120.29(15) . . ?
F5 C22 C16 118.22(16) . . ?
C16 C22 C13 121.50(16) . . ?
O2 S1 C13 107.86(8) . . ?
O2 S1 C4 109.14(9) . . ?
C4 S1 C13 102.88(8) . . ?
O3 S1 C13 107.19(8) . . ?
O3 S1 O2 118.61(9) . . ?
O3 S1 C4 109.96(10) . . ?
C0AA O0AA C1AA 116.47(17) . . ?
C6 C4 S1 110.33(13) . . ?
O0AA C0AA C20 110.78(16) . . ?
O6 C0AA C20 123.16(18) . . ?
O6 C0AA O0AA 126.06(18) . . ?
C6 C3 C2AA 123.86(18) . . ?
C3 C6 C4 124.92(18) . . ?
F1AA C2 C2AA 110.69(16) . . ?
F1AA C2 F1 104.83(16) . . ?
F1 C2 C2AA 110.44(17) . . ?
C2 C2AA C3 113.79(16) . . ?

loop_
_geom_bond_atom_site_label_1
_geom_bond_atom_site_label_2
_geom_bond_distance
_geom_bond_site_symmetry_2
_geom_bond_publ_flag
F2 C14 1.3362(19) . ?
F3 C21 1.3337(19) . ?
F5 C22 1.337(2) . ?
C13 C21 1.386(2) . ?
C13 C22 1.389(2) . ?
C13 S1 1.7923(17) . ?
C14 C20 1.379(2) . ?
C14 C21 1.374(2) . ?
C16 C20 1.381(3) . ?
C16 C22 1.370(3) . ?
C16 F0AA 1.338(2) . ?
C20 C0AA 1.505(2) . ?
S1 O2 1.4298(14) . ?
S1 C4 1.7768(19) . ?
S1 O3 1.4274(14) . ?
O0AA C0AA 1.307(2) . ?
O0AA C1AA 1.457(2) . ?
C4 C6 1.489(3) . ?
O6 C0AA 1.187(2) . ?
F1AA C2 1.358(2) . ?
C3 C6 1.312(3) . ?
C3 C2AA 1.501(3) . ?
C2 C2AA 1.487(3) . ?
C2 F1 1.362(2) . ?
